data_7034734
loop_
_publ_author_name
'Evans, Lloyd T. J.'
'Farnaby, Joy H.'
'Coles, Martyn P.'
'Cloke, F Geoffrey N'
'Hitchcock, Peter B.'

_publ_section_title
;
 Group 4 metal compounds incorporating the amide ligand,
 [N(SiMe2{C6H4-2-OMe})2](.).
;
_journal_issue 19
_journal_name_full 'Dalton transactions (Cambridge, England : 2003)'
_journal_page_first 8950
_journal_page_last 8958
_journal_paper_doi 10.1039/c5dt00684h
_journal_volume 44
_journal_year 2015
_chemical_compound_source 'synthesis as described'
_chemical_formula_moiety 'C36 H52 Cl Li3 N2 O4 Si4, C7 H8'
_chemical_formula_sum 'C43 H60 Cl Li3 N2 O4 Si4'
_chemical_formula_weight 837.56
_chemical_name_systematic
;
 ?
;
_space_group_IT_number 2
_symmetry_cell_setting triclinic
_symmetry_Int_Tables_number 2
_symmetry_space_group_name_Hall '-P 1'
_symmetry_space_group_name_H-M 'P -1'
_atom_sites_solution_hydrogens geom
_atom_sites_solution_primary direct
_atom_sites_solution_secondary difmap
_audit_conform_dict_location ftp://ftp.iucr.org/pub/cif_core.dic
_audit_conform_dict_name cif_core.dic
_audit_conform_dict_version 2.3
_audit_creation_date 2006-01-25T14:39:34-00:00
_audit_creation_method 'WinGX routine CIF_UPDATE'
_audit_update_record
;
2015-01-19 deposited with the CCDC.
2015-04-07 downloaded from the CCDC.
;
_cell_angle_alpha 76.540(2)
_cell_angle_beta 76.011(2)
_cell_angle_gamma 85.534(2)
_cell_formula_units_Z 2
_cell_length_a 9.6309(3)
_cell_length_b 15.2563(5)
_cell_length_c 17.3137(4)
_cell_measurement_reflns_used 26732
_cell_measurement_temperature 173(2)
_cell_measurement_theta_max 26.022
_cell_measurement_theta_min 3.395
_cell_measurement_wavelength 0.71073
_cell_volume 2400.06(13)
_computing_cell_refinement 'HKL Scalepack (Otwinowski & Minor 1997)'
_computing_data_collection 'Collect (Nonius BV, 1997-2000)'
_computing_data_reduction 'HKL Denzo and Scalepack (Otwinowski & Minor 1997)'
_computing_molecular_graphics 'Ortep-3 for Windows (Farrugia, 1997)'
_computing_publication_material 'WinGX publication routines (Farrugia, 1999)'
_computing_structure_refinement 'SHELXL-97 (Sheldrick, 1997)'
_computing_structure_solution 'SHELXS-86 (Sheldrick, 1986)'
_diffrn_ambient_temperature 173(2)
_diffrn_detector 'CCD plate'
_diffrn_detector_area_resol_mean 9
_diffrn_measured_fraction_theta_full 0.993
_diffrn_measured_fraction_theta_max 0.993
_diffrn_measurement_device '95mm CCD camera on \k-goniostat'
_diffrn_measurement_device_type KappaCCD
_diffrn_measurement_method 'CCD rotation images, thick slices'
_diffrn_orient_matrix_type 'by Nonius Collect from scalepack cell'
_diffrn_orient_matrix_UB_11 -0.105151
_diffrn_orient_matrix_UB_12 0.10714E-2
_diffrn_orient_matrix_UB_13 0.246994E-1
_diffrn_orient_matrix_UB_21 -0.192133E-1
_diffrn_orient_matrix_UB_22 0.211024E-1
_diffrn_orient_matrix_UB_23 -0.556885E-1
_diffrn_orient_matrix_UB_31 -0.55138E-2
_diffrn_orient_matrix_UB_32 -0.640187E-1
_diffrn_orient_matrix_UB_33 -0.37294E-2
_diffrn_radiation_monochromator graphite
_diffrn_radiation_probe x-ray
_diffrn_radiation_type MoK\a
_diffrn_radiation_wavelength 0.71073
_diffrn_reflns_av_R_equivalents 0.0565
_diffrn_reflns_av_unetI/netI 0.0491
_diffrn_reflns_limit_h_max 11
_diffrn_reflns_limit_h_min -11
_diffrn_reflns_limit_k_max 18
_diffrn_reflns_limit_k_min -18
_diffrn_reflns_limit_l_max 21
_diffrn_reflns_limit_l_min -21
_diffrn_reflns_number 36323
_diffrn_reflns_theta_full 26.02
_diffrn_reflns_theta_max 26.02
_diffrn_reflns_theta_min 3.46
_diffrn_source 'Enraf Nonius FR590'
_exptl_absorpt_coefficient_mu 0.219
_exptl_absorpt_correction_type none
_exptl_crystal_colour colourless
_exptl_crystal_density_diffrn 1.159
_exptl_crystal_density_method 'not measured'
_exptl_crystal_description plate
_exptl_crystal_F_000 892
_exptl_crystal_size_max 0.2
_exptl_crystal_size_mid 0.1
_exptl_crystal_size_min 0.02
_refine_diff_density_max 0.636
_refine_diff_density_min -0.367
_refine_diff_density_rms 0.051
_refine_ls_extinction_method none
_refine_ls_goodness_of_fit_ref 1.026
_refine_ls_hydrogen_treatment constr
_refine_ls_matrix_type full
_refine_ls_number_parameters 514
_refine_ls_number_reflns 9377
_refine_ls_number_restraints 0
_refine_ls_restrained_S_all 1.026
_refine_ls_R_factor_all 0.0787
_refine_ls_R_factor_gt 0.052
_refine_ls_shift/su_max 0
_refine_ls_shift/su_mean 0
_refine_ls_structure_factor_coef Fsqd
_refine_ls_weighting_details 'calc w=1/[\s^2^(Fo^2^)+(0.0508P)^2^+1.8941P] where P=(Fo^2^+2Fc^2^)/3'
_refine_ls_weighting_scheme calc
_refine_ls_wR_factor_gt 0.1172
_refine_ls_wR_factor_ref 0.1303
_reflns_number_gt 6964
_reflns_number_total 9377
_reflns_threshold_expression >2sigma(I)
_cod_data_source_file c5dt00684h2.cif
_cod_data_source_block (1)-jan1806
_cod_depositor_comments 'Adding full bibliography for 7034734--7034738.cif.'
_cod_original_cell_volume 2400.06(12)
_cod_database_code 7034734

loop_
_symmetry_equiv_pos_as_xyz
'x, y, z'
'-x, -y, -z'

loop_
_atom_site_label
_atom_site_type_symbol
_atom_site_fract_x
_atom_site_fract_y
_atom_site_fract_z
_atom_site_U_iso_or_equiv
_atom_site_adp_type
_atom_site_occupancy
_atom_site_symmetry_multiplicity
_atom_site_calc_flag
_atom_site_refinement_flags
Li1 Li 0.5930(5) 0.2261(3) 0.2302(3) 0.0394(10) Uani 1 1 d .
Li2 Li 0.8111(5) 0.1128(3) 0.1966(3) 0.0347(9) Uani 1 1 d .
Li3 Li 0.6062(5) 0.2813(3) 0.3613(2) 0.0343(9) Uani 1 1 d .
Cl Cl 0.76966(7) 0.17141(4) 0.31642(4) 0.04063(17) Uani 1 1 d .
Si1 Si 0.66911(8) 0.18916(5) 0.05494(4) 0.03104(17) Uani 1 1 d .
Si2 Si 0.54268(7) 0.04232(5) 0.19515(4) 0.03065(17) Uani 1 1 d .
Si3 Si 0.32833(8) 0.33059(5) 0.31177(4) 0.03697(18) Uani 1 1 d .
Si4 Si 0.59881(8) 0.43117(5) 0.22799(4) 0.03346(17) Uani 1 1 d .
O1 O 0.96258(19) 0.15257(12) 0.10030(11) 0.0428(5) Uani 1 1 d .
O2 O 0.83333(19) -0.01845(11) 0.22924(11) 0.0380(4) Uani 1 1 d .
O3 O 0.45393(19) 0.22298(11) 0.45537(10) 0.0353(4) Uani 1 1 d .
O4 O 0.69848(18) 0.37772(11) 0.38721(10) 0.0356(4) Uani 1 1 d .
N1 N 0.6311(2) 0.14056(13) 0.15604(11) 0.0287(4) Uani 1 1 d .
N2 N 0.5076(2) 0.33417(13) 0.27261(12) 0.0302(5) Uani 1 1 d .
C1 C 0.7175(3) 0.10739(19) -0.01394(16) 0.0437(7) Uani 1 1 d .
H1A H 0.7973 0.0682 0.0003 0.066 Uiso 1 1 calc R
H1B H 0.7457 0.1407 -0.0708 0.066 Uiso 1 1 calc R
H1C H 0.6346 0.0706 -0.0073 0.066 Uiso 1 1 calc R
C2 C 0.5169(3) 0.2616(2) 0.02402(19) 0.0534(8) Uani 1 1 d .
H2A H 0.4887 0.3055 0.0586 0.08 Uiso 1 1 calc R
H2B H 0.4355 0.2237 0.0304 0.08 Uiso 1 1 calc R
H2C H 0.547 0.2936 -0.0332 0.08 Uiso 1 1 calc R
C3 C 0.8281(3) 0.26613(17) 0.02701(15) 0.0356(6) Uani 1 1 d .
C4 C 0.9545(3) 0.23977(18) 0.05177(15) 0.0383(6) Uani 1 1 d .
C5 C 1.0706(3) 0.2959(2) 0.03311(19) 0.0515(8) Uani 1 1 d .
H5 H 1.1538 0.2762 0.0532 0.062 Uiso 1 1 calc R
C6 C 1.0618(4) 0.3813(2) -0.0155(2) 0.0606(9) Uani 1 1 d .
H6 H 1.1404 0.4205 -0.0296 0.073 Uiso 1 1 calc R
C7 C 0.9408(4) 0.4098(2) -0.04332(19) 0.0566(9) Uani 1 1 d .
H7 H 0.9363 0.468 -0.0774 0.068 Uiso 1 1 calc R
C8 C 0.8250(3) 0.35367(18) -0.02177(16) 0.0455(7) Uani 1 1 d .
H8 H 0.7409 0.3749 -0.0405 0.055 Uiso 1 1 calc R
C9 C 1.0676(4) 0.0923(2) 0.0635(2) 0.0676(10) Uani 1 1 d .
H9A H 1.0654 0.0335 0.1015 0.101 Uiso 1 1 calc R
H9B H 1.1631 0.1175 0.0511 0.101 Uiso 1 1 calc R
H9C H 1.0455 0.085 0.013 0.101 Uiso 1 1 calc R
C10 C 0.3739(3) 0.0399(2) 0.15964(19) 0.0462(7) Uani 1 1 d .
H10A H 0.3962 0.0521 0.0999 0.069 Uiso 1 1 calc R
H10B H 0.306 0.0859 0.1785 0.069 Uiso 1 1 calc R
H10C H 0.3314 -0.0197 0.182 0.069 Uiso 1 1 calc R
C11 C 0.4915(3) 0.01857(19) 0.30922(16) 0.0441(7) Uani 1 1 d .
H11A H 0.577 0.0193 0.3303 0.066 Uiso 1 1 calc R
H11B H 0.4481 -0.0408 0.3303 0.066 Uiso 1 1 calc R
H11C H 0.4226 0.0648 0.3268 0.066 Uiso 1 1 calc R
C12 C 0.6560(3) -0.06056(16) 0.17207(14) 0.0312(5) Uani 1 1 d .
C13 C 0.7850(3) -0.08169(16) 0.19532(15) 0.0351(6) Uani 1 1 d .
C14 C 0.8643(3) -0.16021(18) 0.18580(17) 0.0462(7) Uani 1 1 d .
H14 H 0.9521 -0.1722 0.2026 0.055 Uiso 1 1 calc R
C15 C 0.8131(4) -0.22068(19) 0.15140(18) 0.0521(8) Uani 1 1 d .
H15 H 0.8659 -0.2747 0.1446 0.063 Uiso 1 1 calc R
C16 C 0.6869(3) -0.20290(18) 0.12711(17) 0.0477(7) Uani 1 1 d .
H16 H 0.6522 -0.2445 0.1034 0.057 Uiso 1 1 calc R
C17 C 0.6094(3) -0.12378(17) 0.13717(15) 0.0399(6) Uani 1 1 d .
H17 H 0.5221 -0.1123 0.1198 0.048 Uiso 1 1 calc R
C18 C 0.9311(3) -0.0497(2) 0.28064(19) 0.0547(8) Uani 1 1 d .
H18A H 0.9565 0.0008 0.3004 0.082 Uiso 1 1 calc R
H18B H 1.0178 -0.0746 0.2495 0.082 Uiso 1 1 calc R
H18C H 0.8861 -0.0965 0.3272 0.082 Uiso 1 1 calc R
C19 C 0.2227(3) 0.3470(3) 0.2311(2) 0.0653(10) Uani 1 1 d .
H19A H 0.2572 0.304 0.1962 0.098 Uiso 1 1 calc R
H19B H 0.2346 0.4086 0.1979 0.098 Uiso 1 1 calc R
H19C H 0.1212 0.337 0.2572 0.098 Uiso 1 1 calc R
C20 C 0.2577(3) 0.4142(2) 0.37684(18) 0.0497(7) Uani 1 1 d .
H20A H 0.3111 0.4072 0.4195 0.075 Uiso 1 1 calc R
H20B H 0.1561 0.4036 0.4021 0.075 Uiso 1 1 calc R
H20C H 0.2691 0.4755 0.3429 0.075 Uiso 1 1 calc R
C21 C 0.2801(3) 0.21505(19) 0.38122(16) 0.0403(6) Uani 1 1 d .
C22 C 0.3457(3) 0.17430(18) 0.44481(15) 0.0368(6) Uani 1 1 d .
C23 C 0.3088(3) 0.0898(2) 0.49513(17) 0.0485(7) Uani 1 1 d .
H23 H 0.3561 0.0646 0.5378 0.058 Uiso 1 1 calc R
C24 C 0.2022(4) 0.0434(2) 0.4818(2) 0.0615(9) Uani 1 1 d .
H24 H 0.1766 -0.0145 0.5152 0.074 Uiso 1 1 calc R
C25 C 0.1335(4) 0.0800(3) 0.4212(2) 0.0672(10) Uani 1 1 d .
H25 H 0.0597 0.0479 0.4129 0.081 Uiso 1 1 calc R
C26 C 0.1716(3) 0.1650(2) 0.3712(2) 0.0548(8) Uani 1 1 d .
H26 H 0.1226 0.1896 0.3292 0.066 Uiso 1 1 calc R
C27 C 0.5167(3) 0.18511(19) 0.52349(16) 0.0466(7) Uani 1 1 d .
H27A H 0.5906 0.2251 0.5247 0.07 Uiso 1 1 calc R
H27B H 0.5598 0.1259 0.518 0.07 Uiso 1 1 calc R
H27C H 0.4424 0.1785 0.5743 0.07 Uiso 1 1 calc R
C28 C 0.7912(3) 0.40696(19) 0.18535(17) 0.0459(7) Uani 1 1 d .
H28A H 0.8322 0.3676 0.2281 0.069 Uiso 1 1 calc R
H28B H 0.8431 0.4636 0.1655 0.069 Uiso 1 1 calc R
H28C H 0.7996 0.377 0.1401 0.069 Uiso 1 1 calc R
C29 C 0.5259(4) 0.5068(2) 0.14362(18) 0.0564(8) Uani 1 1 d .
H29A H 0.4246 0.5208 0.1644 0.085 Uiso 1 1 calc R
H29B H 0.5357 0.4761 0.0987 0.085 Uiso 1 1 calc R
H29C H 0.5796 0.5628 0.1239 0.085 Uiso 1 1 calc R
C30 C 0.6014(3) 0.50218(17) 0.30443(15) 0.0334(6) Uani 1 1 d .
C31 C 0.6540(3) 0.46865(16) 0.37404(15) 0.0325(6) Uani 1 1 d .
C32 C 0.6624(3) 0.52010(19) 0.42876(17) 0.0428(7) Uani 1 1 d .
H32 H 0.6984 0.4945 0.4758 0.051 Uiso 1 1 calc R
C33 C 0.6173(3) 0.6097(2) 0.41386(19) 0.0525(8) Uani 1 1 d .
H33 H 0.6226 0.646 0.4508 0.063 Uiso 1 1 calc R
C34 C 0.5648(4) 0.6463(2) 0.34590(19) 0.0543(8) Uani 1 1 d .
H34 H 0.5342 0.7078 0.3356 0.065 Uiso 1 1 calc R
C35 C 0.5571(3) 0.59299(18) 0.29284(18) 0.0458(7) Uani 1 1 d .
H35 H 0.52 0.619 0.2463 0.055 Uiso 1 1 calc R
C36 C 0.8176(4) 0.3550(2) 0.4237(3) 0.0740(11) Uani 1 1 d .
H36A H 0.8393 0.2903 0.43 0.111 Uiso 1 1 calc R
H36B H 0.7947 0.3702 0.4774 0.111 Uiso 1 1 calc R
H36C H 0.9009 0.389 0.3889 0.111 Uiso 1 1 calc R
C37 C 0.0849(7) -0.3155(3) 0.3115(3) 0.0914(15) Uani 1 1 d .
C38 C 0.2020(6) -0.2697(5) 0.2758(4) 0.113(2) Uani 1 1 d .
H38 H 0.2597 -0.2807 0.226 0.136 Uiso 1 1 calc R
C39 C 0.2403(5) -0.2072(4) 0.3098(4) 0.105(2) Uani 1 1 d .
H39 H 0.3259 -0.1755 0.2829 0.126 Uiso 1 1 calc R
C40 C 0.1624(6) -0.1871(3) 0.3809(4) 0.0942(15) Uani 1 1 d .
H40 H 0.1914 -0.1421 0.4032 0.113 Uiso 1 1 calc R
C41 C 0.0363(5) -0.2365(4) 0.4198(2) 0.0912(15) Uani 1 1 d .
H41 H -0.0235 -0.2263 0.4694 0.109 Uiso 1 1 calc R
C42 C 0.0040(4) -0.3019(3) 0.3809(3) 0.0778(12) Uani 1 1 d .
H42 H -0.0788 -0.3371 0.4058 0.093 Uiso 1 1 calc R
C43 C 0.0415(9) -0.3852(4) 0.2714(4) 0.181(4) Uani 1 1 d .
H43A H 0.1122 -0.3872 0.2205 0.272 Uiso 0.5 1 calc PR
H43B H -0.0527 -0.3684 0.2595 0.272 Uiso 0.5 1 calc PR
H43C H 0.037 -0.4447 0.3085 0.272 Uiso 0.5 1 calc PR
H43D H -0.0479 -0.413 0.3052 0.272 Uiso 0.5 1 calc PR
H43E H 0.1171 -0.4318 0.2662 0.272 Uiso 0.5 1 calc PR
H43F H 0.0273 -0.3555 0.2171 0.272 Uiso 0.5 1 calc PR

loop_
_atom_site_aniso_label
_atom_site_aniso_U_11
_atom_site_aniso_U_22
_atom_site_aniso_U_33
_atom_site_aniso_U_23
_atom_site_aniso_U_13
_atom_site_aniso_U_12
Li1 0.046(3) 0.036(2) 0.041(2) -0.015(2) -0.015(2) 0.004(2)
Li2 0.037(2) 0.031(2) 0.038(2) -0.0075(18) -0.0145(19) 0.0016(18)
Li3 0.039(2) 0.031(2) 0.035(2) -0.0058(18) -0.0140(19) 0.0010(18)
Cl 0.0467(4) 0.0398(4) 0.0435(4) -0.0165(3) -0.0225(3) 0.0113(3)
Si1 0.0372(4) 0.0285(4) 0.0288(3) -0.0045(3) -0.0124(3) 0.0006(3)
Si2 0.0326(4) 0.0286(4) 0.0314(4) -0.0054(3) -0.0097(3) -0.0013(3)
Si3 0.0316(4) 0.0464(4) 0.0360(4) -0.0118(3) -0.0133(3) 0.0059(3)
Si4 0.0449(4) 0.0278(4) 0.0274(3) -0.0045(3) -0.0104(3) 0.0028(3)
O1 0.0380(10) 0.0420(11) 0.0450(11) -0.0108(9) -0.0032(9) 0.0027(9)
O2 0.0451(11) 0.0298(9) 0.0450(10) -0.0079(8) -0.0245(9) 0.0063(8)
O3 0.0426(10) 0.0328(10) 0.0316(9) -0.0046(7) -0.0123(8) -0.0022(8)
O4 0.0412(10) 0.0286(9) 0.0416(10) -0.0067(8) -0.0204(8) 0.0027(8)
N1 0.0325(11) 0.0256(10) 0.0295(10) -0.0056(8) -0.0105(9) -0.0002(9)
N2 0.0344(11) 0.0292(11) 0.0286(10) -0.0079(8) -0.0103(9) 0.0033(9)
C1 0.0571(18) 0.0444(16) 0.0318(14) -0.0110(12) -0.0101(13) -0.0070(14)
C2 0.0540(18) 0.0513(18) 0.0524(18) 0.0033(14) -0.0239(15) 0.0068(15)
C3 0.0457(15) 0.0320(14) 0.0279(13) -0.0087(11) -0.0029(11) -0.0054(12)
C4 0.0400(15) 0.0406(15) 0.0335(14) -0.0146(12) 0.0011(12) -0.0065(12)
C5 0.0430(17) 0.059(2) 0.0540(18) -0.0289(16) 0.0040(14) -0.0107(15)
C6 0.067(2) 0.054(2) 0.057(2) -0.0275(16) 0.0156(18) -0.0288(18)
C7 0.081(2) 0.0362(16) 0.0448(17) -0.0115(13) 0.0082(17) -0.0188(17)
C8 0.0651(19) 0.0356(15) 0.0330(14) -0.0072(12) -0.0043(14) -0.0067(14)
C9 0.057(2) 0.067(2) 0.066(2) -0.0076(18) -0.0065(17) 0.0254(18)
C10 0.0381(15) 0.0442(17) 0.0609(18) -0.0133(14) -0.0180(14) -0.0020(13)
C11 0.0529(17) 0.0412(16) 0.0345(14) -0.0046(12) -0.0047(13) -0.0070(14)
C12 0.0388(14) 0.0267(12) 0.0269(12) -0.0006(10) -0.0088(11) -0.0047(11)
C13 0.0490(16) 0.0257(13) 0.0300(13) -0.0036(10) -0.0112(12) 0.0017(11)
C14 0.0556(18) 0.0368(16) 0.0476(16) -0.0084(13) -0.0199(14) 0.0127(14)
C15 0.081(2) 0.0311(15) 0.0480(17) -0.0143(13) -0.0205(16) 0.0133(15)
C16 0.071(2) 0.0312(15) 0.0442(16) -0.0107(12) -0.0162(15) -0.0034(14)
C17 0.0500(16) 0.0345(14) 0.0345(14) -0.0026(11) -0.0112(12) -0.0066(12)
C18 0.066(2) 0.0505(18) 0.0608(19) -0.0160(15) -0.0420(17) 0.0164(16)
C19 0.0473(18) 0.098(3) 0.057(2) -0.0143(19) -0.0289(16) 0.0022(18)
C20 0.0434(16) 0.0524(18) 0.0502(17) -0.0140(14) -0.0066(14) 0.0120(14)
C21 0.0318(14) 0.0502(17) 0.0395(15) -0.0185(13) -0.0001(12) -0.0033(12)
C22 0.0346(14) 0.0393(15) 0.0349(14) -0.0134(12) 0.0018(11) -0.0059(12)
C23 0.0532(18) 0.0456(17) 0.0391(15) -0.0094(13) 0.0078(14) -0.0126(14)
C24 0.061(2) 0.059(2) 0.055(2) -0.0163(17) 0.0159(17) -0.0230(17)
C25 0.0455(19) 0.081(3) 0.076(2) -0.034(2) 0.0111(18) -0.0318(18)
C26 0.0366(16) 0.076(2) 0.0560(19) -0.0266(17) -0.0028(14) -0.0120(16)
C27 0.0598(19) 0.0423(16) 0.0382(15) -0.0039(12) -0.0187(14) 0.0038(14)
C28 0.0525(17) 0.0403(16) 0.0401(15) -0.0094(12) 0.0015(13) -0.0091(14)
C29 0.090(2) 0.0409(17) 0.0409(16) -0.0024(13) -0.0293(17) 0.0055(17)
C30 0.0376(14) 0.0310(13) 0.0314(13) -0.0083(11) -0.0063(11) -0.0003(11)
C31 0.0326(13) 0.0287(13) 0.0369(14) -0.0079(11) -0.0090(11) 0.0001(11)
C32 0.0500(17) 0.0410(16) 0.0441(15) -0.0138(13) -0.0203(13) 0.0032(13)
C33 0.065(2) 0.0446(17) 0.0600(19) -0.0284(15) -0.0239(16) 0.0075(15)
C34 0.072(2) 0.0354(16) 0.064(2) -0.0216(15) -0.0263(17) 0.0149(15)
C35 0.0605(19) 0.0332(15) 0.0477(16) -0.0097(12) -0.0223(14) 0.0086(14)
C36 0.079(2) 0.047(2) 0.122(3) -0.024(2) -0.073(2) 0.0150(18)
C37 0.117(4) 0.087(3) 0.072(3) -0.013(2) -0.047(3) 0.054(3)
C38 0.071(3) 0.123(5) 0.102(4) 0.037(4) -0.009(3) 0.038(3)
C39 0.061(3) 0.081(4) 0.146(5) 0.046(3) -0.039(3) -0.004(3)
C40 0.103(4) 0.069(3) 0.127(4) -0.006(3) -0.080(4) 0.020(3)
C41 0.084(3) 0.118(4) 0.058(2) 0.003(2) -0.026(2) 0.047(3)
C42 0.067(2) 0.069(3) 0.089(3) 0.026(2) -0.041(2) -0.012(2)
C43 0.307(10) 0.116(5) 0.175(6) -0.063(5) -0.164(7) 0.106(6)

loop_
_atom_type_symbol
_atom_type_description
_atom_type_scat_dispersion_real
_atom_type_scat_dispersion_imag
_atom_type_scat_source
C C 0.0033 0.0016 'International Tables Vol C Tables 4.2.6.8 and 6.1.1.4'
H H 0 0 'International Tables Vol C Tables 4.2.6.8 and 6.1.1.4'
Li Li -0.0003 0.0001 'International Tables Vol C Tables 4.2.6.8 and 6.1.1.4'
N N 0.0061 0.0033 'International Tables Vol C Tables 4.2.6.8 and 6.1.1.4'
O O 0.0106 0.006 'International Tables Vol C Tables 4.2.6.8 and 6.1.1.4'
Si Si 0.0817 0.0704 'International Tables Vol C Tables 4.2.6.8 and 6.1.1.4'
Cl Cl 0.1484 0.1585 'International Tables Vol C Tables 4.2.6.8 and 6.1.1.4'

loop_
_geom_angle_atom_site_label_1
_geom_angle_atom_site_label_2
_geom_angle_atom_site_label_3
_geom_angle
N1 Li1 N2 156.9(3)
O1 Li2 O2 106.7(2)
O1 Li2 N1 104.1(2)
O2 Li2 N1 108.2(2)
O1 Li2 Cl 123.9(2)
O2 Li2 Cl 107.79(19)
N1 Li2 Cl 105.35(18)
O4 Li3 N2 109.1(2)
O4 Li3 O3 111.9(2)
N2 Li3 O3 105.5(2)
O4 Li3 Cl 112.9(2)
N2 Li3 Cl 107.32(18)
O3 Li3 Cl 109.77(19)
Li3 Cl Li2 131.33(14)
N1 Si1 C2 112.15(12)
N1 Si1 C1 114.56(11)
C2 Si1 C1 107.02(14)
N1 Si1 C3 110.82(10)
C2 Si1 C3 106.10(13)
C1 Si1 C3 105.64(12)
N1 Si2 C11 111.21(12)
N1 Si2 C10 113.81(12)
C11 Si2 C10 106.89(14)
N1 Si2 C12 113.37(10)
C11 Si2 C12 103.77(12)
C10 Si2 C12 107.09(12)
N2 Si3 C20 114.20(12)
N2 Si3 C19 112.91(13)
C20 Si3 C19 107.70(15)
N2 Si3 C21 109.53(11)
C20 Si3 C21 105.55(13)
C19 Si3 C21 106.42(15)
N2 Si4 C28 111.21(12)
N2 Si4 C29 114.47(13)
C28 Si4 C29 107.64(15)
N2 Si4 C30 112.09(10)
C28 Si4 C30 104.49(12)
C29 Si4 C30 106.31(12)
C4 O1 C9 115.3(2)
C4 O1 Li2 119.47(19)
C9 O1 Li2 123.7(2)
C13 O2 C18 117.5(2)
C13 O2 Li2 125.96(18)
C18 O2 Li2 115.4(2)
C22 O3 C27 116.9(2)
C22 O3 Li3 121.69(19)
C27 O3 Li3 108.9(2)
C31 O4 C36 116.4(2)
C31 O4 Li3 124.92(19)
C36 O4 Li3 118.7(2)
Si1 N1 Si2 122.64(12)
Si1 N1 Li1 115.23(17)
Si2 N1 Li1 114.20(17)
Si1 N1 Li2 110.69(16)
Si2 N1 Li2 102.10(15)
Li1 N1 Li2 83.34(19)
Si3 N2 Si4 123.97(12)
Si3 N2 Li3 108.80(16)
Si4 N2 Li3 101.45(16)
Si3 N2 Li1 114.76(17)
Si4 N2 Li1 114.93(17)
Li3 N2 Li1 82.82(19)
Si1 C1 H1A 109.5
Si1 C1 H1B 109.5
H1A C1 H1B 109.5
Si1 C1 H1C 109.5
H1A C1 H1C 109.5
H1B C1 H1C 109.5
Si1 C2 H2A 109.5
Si1 C2 H2B 109.5
H2A C2 H2B 109.5
Si1 C2 H2C 109.5
H2A C2 H2C 109.5
H2B C2 H2C 109.5
C4 C3 C8 115.8(3)
C4 C3 Si1 122.8(2)
C8 C3 Si1 121.5(2)
C3 C4 C5 123.4(3)
C3 C4 O1 117.7(2)
C5 C4 O1 118.9(3)
C6 C5 C4 118.3(3)
C6 C5 H5 120.8
C4 C5 H5 120.8
C7 C6 C5 120.6(3)
C7 C6 H6 119.7
C5 C6 H6 119.7
C6 C7 C8 120.0(3)
C6 C7 H7 120
C8 C7 H7 120
C7 C8 C3 121.9(3)
C7 C8 H8 119
C3 C8 H8 119
O1 C9 H9A 109.5
O1 C9 H9B 109.5
H9A C9 H9B 109.5
O1 C9 H9C 109.5
H9A C9 H9C 109.5
H9B C9 H9C 109.5
Si2 C10 H10A 109.5
Si2 C10 H10B 109.5
H10A C10 H10B 109.5
Si2 C10 H10C 109.5
H10A C10 H10C 109.5
H10B C10 H10C 109.5
Si2 C11 H11A 109.5
Si2 C11 H11B 109.5
H11A C11 H11B 109.5
Si2 C11 H11C 109.5
H11A C11 H11C 109.5
H11B C11 H11C 109.5
C13 C12 C17 115.6(2)
C13 C12 Si2 121.71(18)
C17 C12 Si2 122.5(2)
C12 C13 C14 123.2(2)
C12 C13 O2 116.0(2)
C14 C13 O2 120.7(2)
C15 C14 C13 118.9(3)
C15 C14 H14 120.6
C13 C14 H14 120.6
C16 C15 C14 120.3(3)
C16 C15 H15 119.9
C14 C15 H15 119.9
C15 C16 C17 119.9(3)
C15 C16 H16 120.1
C17 C16 H16 120.1
C16 C17 C12 122.2(3)
C16 C17 H17 118.9
C12 C17 H17 118.9
O2 C18 H18A 109.5
O2 C18 H18B 109.5
H18A C18 H18B 109.5
O2 C18 H18C 109.5
H18A C18 H18C 109.5
H18B C18 H18C 109.5
Si3 C19 H19A 109.5
Si3 C19 H19B 109.5
H19A C19 H19B 109.5
Si3 C19 H19C 109.5
H19A C19 H19C 109.5
H19B C19 H19C 109.5
Si3 C20 H20A 109.5
Si3 C20 H20B 109.5
H20A C20 H20B 109.5
Si3 C20 H20C 109.5
H20A C20 H20C 109.5
H20B C20 H20C 109.5
C22 C21 C26 115.3(3)
C22 C21 Si3 124.1(2)
C26 C21 Si3 120.6(2)
C23 C22 O3 120.7(2)
C23 C22 C21 123.3(3)
O3 C22 C21 116.0(2)
C24 C23 C22 118.8(3)
C24 C23 H23 120.6
C22 C23 H23 120.6
C25 C24 C23 120.6(3)
C25 C24 H24 119.7
C23 C24 H24 119.7
C24 C25 C26 120.0(3)
C24 C25 H25 120
C26 C25 H25 120
C25 C26 C21 122.0(3)
C25 C26 H26 119
C21 C26 H26 119
O3 C27 H27A 109.5
O3 C27 H27B 109.5
H27A C27 H27B 109.5
O3 C27 H27C 109.5
H27A C27 H27C 109.5
H27B C27 H27C 109.5
Si4 C28 H28A 109.5
Si4 C28 H28B 109.5
H28A C28 H28B 109.5
Si4 C28 H28C 109.5
H28A C28 H28C 109.5
H28B C28 H28C 109.5
Si4 C29 H29A 109.5
Si4 C29 H29B 109.5
H29A C29 H29B 109.5
Si4 C29 H29C 109.5
H29A C29 H29C 109.5
H29B C29 H29C 109.5
C31 C30 C35 115.2(2)
C31 C30 Si4 122.22(18)
C35 C30 Si4 122.47(19)
C32 C31 C30 123.2(2)
C32 C31 O4 120.4(2)
C30 C31 O4 116.3(2)
C31 C32 C33 118.9(3)
C31 C32 H32 120.6
C33 C32 H32 120.6
C34 C33 C32 120.3(3)
C34 C33 H33 119.9
C32 C33 H33 119.9
C33 C34 C35 119.4(3)
C33 C34 H34 120.3
C35 C34 H34 120.3
C34 C35 C30 123.0(3)
C34 C35 H35 118.5
C30 C35 H35 118.5
O4 C36 H36A 109.5
O4 C36 H36B 109.5
H36A C36 H36B 109.5
O4 C36 H36C 109.5
H36A C36 H36C 109.5
H36B C36 H36C 109.5
C38 C37 C42 121.0(6)
C38 C37 C43 119.5(6)
C42 C37 C43 119.5(6)
C37 C38 C39 120.1(6)
C37 C38 H38 119.9
C39 C38 H38 119.9
C38 C39 C40 123.4(5)
C38 C39 H39 118.3
C40 C39 H39 118.3
C39 C40 C41 116.8(5)
C39 C40 H40 121.6
C41 C40 H40 121.6
C40 C41 C42 116.6(4)
C40 C41 H41 121.7
C42 C41 H41 121.7
C37 C42 C41 122.2(4)
C37 C42 H42 118.9
C41 C42 H42 118.9
C37 C43 H43A 109.5
C37 C43 H43B 109.5
H43A C43 H43B 109.5
C37 C43 H43C 109.5
H43A C43 H43C 109.5
H43B C43 H43C 109.5
C37 C43 H43D 109.5
H43A C43 H43D 141.1
H43B C43 H43D 56.3
H43C C43 H43D 56.3
C37 C43 H43E 109.5
H43A C43 H43E 56.3
H43B C43 H43E 141.1
H43C C43 H43E 56.3
H43D C43 H43E 109.5
C37 C43 H43F 109.5
H43A C43 H43F 56.3
H43B C43 H43F 56.3
H43C C43 H43F 141.1
H43D C43 H43F 109.5
H43E C43 H43F 109.5

loop_
_geom_bond_atom_site_label_1
_geom_bond_atom_site_label_2
_geom_bond_distance
Li1 N1 1.991(4)
Li1 N2 1.998(5)
Li2 O1 1.941(5)
Li2 O2 1.959(4)
Li2 N1 2.004(5)
Li2 Cl 2.381(4)
Li3 O4 1.964(5)
Li3 N2 1.980(4)
Li3 O3 1.992(5)
Li3 Cl 2.345(4)
Si1 N1 1.696(2)
Si1 C2 1.873(3)
Si1 C1 1.879(3)
Si1 C3 1.901(3)
Si2 N1 1.697(2)
Si2 C11 1.871(3)
Si2 C10 1.877(3)
Si2 C12 1.905(2)
Si3 N2 1.696(2)
Si3 C20 1.877(3)
Si3 C19 1.879(3)
Si3 C21 1.908(3)
Si4 N2 1.703(2)
Si4 C28 1.864(3)
Si4 C29 1.882(3)
Si4 C30 1.901(2)
O1 C4 1.406(3)
O1 C9 1.446(3)
O2 C13 1.399(3)
O2 C18 1.430(3)
O3 C22 1.395(3)
O3 C27 1.436(3)
O4 C31 1.403(3)
O4 C36 1.422(3)
C1 H1A 0.98
C1 H1B 0.98
C1 H1C 0.98
C2 H2A 0.98
C2 H2B 0.98
C2 H2C 0.98
C3 C4 1.386(4)
C3 C8 1.407(4)
C4 C5 1.391(4)
C5 C6 1.385(5)
C5 H5 0.95
C6 C7 1.369(5)
C6 H6 0.95
C7 C8 1.384(4)
C7 H7 0.95
C8 H8 0.95
C9 H9A 0.98
C9 H9B 0.98
C9 H9C 0.98
C10 H10A 0.98
C10 H10B 0.98
C10 H10C 0.98
C11 H11A 0.98
C11 H11B 0.98
C11 H11C 0.98
C12 C13 1.389(4)
C12 C17 1.402(4)
C13 C14 1.391(4)
C14 C15 1.385(4)
C14 H14 0.95
C15 C16 1.367(4)
C15 H15 0.95
C16 C17 1.393(4)
C16 H16 0.95
C17 H17 0.95
C18 H18A 0.98
C18 H18B 0.98
C18 H18C 0.98
C19 H19A 0.98
C19 H19B 0.98
C19 H19C 0.98
C20 H20A 0.98
C20 H20B 0.98
C20 H20C 0.98
C21 C22 1.398(4)
C21 C26 1.406(4)
C22 C23 1.395(4)
C23 C24 1.384(4)
C23 H23 0.95
C24 C25 1.362(5)
C24 H24 0.95
C25 C26 1.402(5)
C25 H25 0.95
C26 H26 0.95
C27 H27A 0.98
C27 H27B 0.98
C27 H27C 0.98
C28 H28A 0.98
C28 H28B 0.98
C28 H28C 0.98
C29 H29A 0.98
C29 H29B 0.98
C29 H29C 0.98
C30 C31 1.392(3)
C30 C35 1.401(3)
C31 C32 1.383(4)
C32 C33 1.387(4)
C32 H32 0.95
C33 C34 1.374(4)
C33 H33 0.95
C34 C35 1.379(4)
C34 H34 0.95
C35 H35 0.95
C36 H36A 0.98
C36 H36B 0.98
C36 H36C 0.98
C37 C38 1.313(7)
C37 C42 1.317(6)
C37 C43 1.530(7)
C38 C39 1.346(8)
C38 H38 0.95
C39 C40 1.366(7)
C39 H39 0.95
C40 C41 1.417(7)
C40 H40 0.95
C41 C42 1.417(6)
C41 H41 0.95
C42 H42 0.95
C43 H43A 0.98
C43 H43B 0.98
C43 H43C 0.98
C43 H43D 0.98
C43 H43E 0.98
C43 H43F 0.98
